data_1513647
loop_
_publ_author_name
'Salomone, Antonio'
'Perna, Filippo M.'
'Falcicchio, Aurelia'
'Nilsson Lill, Sten O.'
'Moliterni, Anna'
'Michel, Reent'
'Florio, Saverio'
'Stalke, Dietmar'
'Capriati, Vito'

_publ_section_title
;
 Direct observation of a lithiated oxirane: a synergistic study using
 spectroscopic, crystallographic, and theoretical methods on the structure
 and stereodynamics of lithiated ortho-trifluoromethyl styrene oxide
;
_journal_issue 2
_journal_name_full 'Chemical Science'
_journal_page_first 528
_journal_paper_doi 10.1039/c3sc52099d
_journal_volume 5
_journal_year 2014
_chemical_formula_moiety 'C30 H44 F6 Li2 N4 O2'
_chemical_formula_sum 'C30 H44 F6 Li2 N4 O2'
_chemical_formula_weight 620.57
_chemical_name_systematic
;
 ?
;
_space_group_crystal_system monoclinic
_space_group_IT_number 14
_space_group_name_Hall '-P 2yn'
_space_group_name_H-M_alt 'P 1 21/n 1'
_symmetry_space_group_name_Hall '-P 2yn'
_symmetry_space_group_name_H-M 'P 1 21/n 1'
_atom_sites_solution_hydrogens geom
_audit_creation_method SHELXL-2013
_cell_angle_alpha 90
_cell_angle_beta 106.11(2)
_cell_angle_gamma 90
_cell_formula_units_Z 2
_cell_length_a 9.593(2)
_cell_length_b 11.372(2)
_cell_length_c 15.779(3)
_cell_measurement_reflns_used 9878
_cell_measurement_temperature 100(2)
_cell_measurement_theta_max 26.126
_cell_measurement_theta_min 2.239
_cell_volume 1653.8(6)
_computing_cell_refinement 'SAINT V7.68A'
_computing_data_collection 'APEX2 v2012.10-0'
_computing_data_reduction 'SAINT V7.68A'
_computing_structure_refinement 'SHELXL-2013 (Sheldrick, 2013)'
_computing_structure_solution 'SHELXS-97 (Sheldrick, 2008)'
_diffrn_ambient_temperature 100(2)
_diffrn_measured_fraction_theta_full 0.999
_diffrn_measured_fraction_theta_max 0.997
_diffrn_measurement_device_type 'Bruker TXS with APEX II detector'
_diffrn_measurement_method 'omega scans'
_diffrn_radiation_monochromator 'INCOATEC Helios mirror optics'
_diffrn_radiation_source 'Bruker TXS-Mo rotating anode'
_diffrn_radiation_type MoK\a
_diffrn_radiation_wavelength 0.71073
_diffrn_reflns_av_R_equivalents 0.0351
_diffrn_reflns_av_unetI/netI 0.0146
_diffrn_reflns_Laue_measured_fraction_full 0.999
_diffrn_reflns_Laue_measured_fraction_max 0.997
_diffrn_reflns_limit_h_max 11
_diffrn_reflns_limit_h_min -11
_diffrn_reflns_limit_k_max 14
_diffrn_reflns_limit_k_min -14
_diffrn_reflns_limit_l_max 19
_diffrn_reflns_limit_l_min -19
_diffrn_reflns_number 41883
_diffrn_reflns_point_group_measured_fraction_full 0.999
_diffrn_reflns_point_group_measured_fraction_max 0.997
_diffrn_reflns_theta_full 25.242
_diffrn_reflns_theta_max 26.435
_diffrn_reflns_theta_min 2.239
_exptl_absorpt_coefficient_mu 0.100
_exptl_absorpt_correction_T_max 0.7454
_exptl_absorpt_correction_T_min 0.6964
_exptl_absorpt_correction_type multi-scan
_exptl_absorpt_process_details 'SADABS, Sheldrick 2008'
_exptl_crystal_colour colourless
_exptl_crystal_density_diffrn 1.246
_exptl_crystal_description block
_exptl_crystal_F_000 656
_exptl_crystal_size_max 0.200
_exptl_crystal_size_mid 0.200
_exptl_crystal_size_min 0.100
_refine_diff_density_max 0.281
_refine_diff_density_min -0.190
_refine_diff_density_rms 0.037
_refine_ls_extinction_method none
_refine_ls_goodness_of_fit_ref 1.042
_refine_ls_hydrogen_treatment constr
_refine_ls_matrix_type full
_refine_ls_number_parameters 203
_refine_ls_number_reflns 3391
_refine_ls_number_restraints 0
_refine_ls_restrained_S_all 1.042
_refine_ls_R_factor_all 0.0452
_refine_ls_R_factor_gt 0.0384
_refine_ls_shift/su_max 0.000
_refine_ls_shift/su_mean 0.000
_refine_ls_structure_factor_coef Fsqd
_refine_ls_weighting_details
;
 w=1/[\s^2^(Fo^2^)+(0.0373P)^2^+0.8902P]
 where P=(Fo^2^+2Fc^2^)/3
;
_refine_ls_weighting_scheme calc
_refine_ls_wR_factor_gt 0.0964
_refine_ls_wR_factor_ref 0.1008
_reflns_Friedel_coverage 0.000
_reflns_number_gt 2945
_reflns_number_total 3391
_reflns_threshold_expression 'I > 2\s(I)'
_cod_data_source_file c3sc52099d.txt
_cod_data_source_block shelxl
_cod_original_cell_volume 1653.7(6)
_cod_database_code 1513647
_shelx_space_group_comment
;
The symmetry employed for this shelxl refinement is uniquely defined
by the following loop, which should always be used as a source of
symmetry information in preference to the above space-group names.
They are only intended as comments.
;
_shelx_estimated_absorpt_t_min 0.980
_shelx_estimated_absorpt_t_max 0.990
_shelxl_version_number 2013-2

loop_
_space_group_symop_operation_xyz
'x, y, z'
'-x+1/2, y+1/2, -z+1/2'
'-x, -y, -z'
'x-1/2, -y-1/2, z-1/2'

loop_
_atom_site_label
_atom_site_type_symbol
_atom_site_fract_x
_atom_site_fract_y
_atom_site_fract_z
_atom_site_U_iso_or_equiv
_atom_site_adp_type
_atom_site_occupancy
_atom_site_site_symmetry_order
_atom_site_calc_flag
_atom_site_refinement_flags_posn
_atom_site_refinement_flags_adp
F4 F 0.57971(12) 0.21105(9) 0.17458(6) 0.0456(3) Uani 1 1 d . .
F1 F 0.42567(11) 0.29741(10) 0.22778(6) 0.0497(3) Uani 1 1 d . .
N1 N 0.32995(12) 0.20250(10) 0.46445(8) 0.0258(3) Uani 1 1 d . .
O2 O 0.63223(12) 0.52808(9) 0.45343(7) 0.0329(2) Uani 1 1 d . .
F3 F 0.60656(14) 0.39247(9) 0.20867(6) 0.0586(3) Uani 1 1 d . .
N2 N 0.14956(12) 0.39120(10) 0.36137(8) 0.0272(3) Uani 1 1 d . .
C1 C 0.65384(14) 0.32685(12) 0.39989(9) 0.0250(3) Uani 1 1 d . .
C2 C 0.40318(16) 0.12219(12) 0.41811(10) 0.0295(3) Uani 1 1 d . .
H2A H 0.3717 0.0414 0.4241 0.044 Uiso 1 1 calc R U
H2B H 0.5084 0.1280 0.4438 0.044 Uiso 1 1 calc R U
H2C H 0.3784 0.1435 0.3555 0.044 Uiso 1 1 calc R U
C3 C 0.74009(15) 0.28727(13) 0.48232(10) 0.0303(3) Uani 1 1 d . .
H3 H 0.7435 0.3328 0.5333 0.036 Uiso 1 1 calc R U
C4 C 0.65555(15) 0.25561(12) 0.32672(9) 0.0264(3) Uani 1 1 d . .
C5 C 0.56864(18) 0.28896(13) 0.23636(10) 0.0330(3) Uani 1 1 d . .
C6 C 0.73557(16) 0.15173(13) 0.33711(10) 0.0320(3) Uani 1 1 d . .
H6 H 0.7335 0.1050 0.2869 0.038 Uiso 1 1 calc R U
C7 C 0.55449(15) 0.42653(12) 0.39579(9) 0.0265(3) Uani 1 1 d . .
C8 C 0.17241(16) 0.19290(13) 0.42720(11) 0.0339(3) Uani 1 1 d . .
H8A H 0.1235 0.2205 0.4711 0.041 Uiso 1 1 calc R U
H8B H 0.1459 0.1094 0.4139 0.041 Uiso 1 1 calc R U
C9 C 0.81972(16) 0.18501(14) 0.49169(11) 0.0360(4) Uani 1 1 d . .
H9 H 0.8768 0.1616 0.5485 0.043 Uiso 1 1 calc R U
C10 C 0.81749(16) 0.11593(14) 0.41908(11) 0.0357(3) Uani 1 1 d . .
H10 H 0.8717 0.0449 0.4258 0.043 Uiso 1 1 calc R U
C11 C 0.37306(19) 0.17277(13) 0.55853(10) 0.0364(4) Uani 1 1 d . .
H11A H 0.3475 0.0908 0.5661 0.055 Uiso 1 1 calc R U
H11B H 0.3224 0.2245 0.5899 0.055 Uiso 1 1 calc R U
H11C H 0.4781 0.1832 0.5825 0.055 Uiso 1 1 calc R U
C20 C 0.58783(18) 0.53853(13) 0.35931(10) 0.0342(3) Uani 1 1 d . .
H20A H 0.6649 0.5380 0.3286 0.041 Uiso 1 1 calc R U
H20B H 0.5056 0.5917 0.3329 0.041 Uiso 1 1 calc R U
C13 C 0.12047(16) 0.26506(13) 0.34371(11) 0.0340(3) Uani 1 1 d . .
H13A H 0.1702 0.2380 0.3000 0.041 Uiso 1 1 calc R U
H13B H 0.0149 0.2529 0.3181 0.041 Uiso 1 1 calc R U
C14 C 0.04776(16) 0.44035(13) 0.40618(11) 0.0350(3) Uani 1 1 d . .
H14A H 0.0657 0.5249 0.4155 0.053 Uiso 1 1 calc R U
H14B H 0.0615 0.4013 0.4633 0.053 Uiso 1 1 calc R U
H14C H -0.0519 0.4277 0.3697 0.053 Uiso 1 1 calc R U
C15 C 0.13523(19) 0.45518(15) 0.27930(10) 0.0404(4) Uani 1 1 d . .
H15A H 0.0362 0.4462 0.2409 0.061 Uiso 1 1 calc R U
H15B H 0.2042 0.4236 0.2495 0.061 Uiso 1 1 calc R U
H15C H 0.1557 0.5387 0.2923 0.061 Uiso 1 1 calc R U
Li1 Li 0.3686(2) 0.3863(2) 0.44343(15) 0.0254(5) Uani 1 1 d . .

loop_
_atom_site_aniso_label
_atom_site_aniso_U_11
_atom_site_aniso_U_22
_atom_site_aniso_U_33
_atom_site_aniso_U_23
_atom_site_aniso_U_13
_atom_site_aniso_U_12
F4 0.0622(6) 0.0451(6) 0.0305(5) -0.0152(4) 0.0146(4) -0.0043(5)
F1 0.0427(5) 0.0735(7) 0.0298(5) 0.0016(5) 0.0049(4) 0.0107(5)
N1 0.0278(6) 0.0205(6) 0.0308(6) 0.0018(5) 0.0109(5) -0.0001(5)
O2 0.0455(6) 0.0262(5) 0.0290(5) -0.0077(4) 0.0136(4) -0.0090(4)
F3 0.1051(9) 0.0387(6) 0.0292(5) 0.0014(4) 0.0141(5) -0.0262(6)
N2 0.0262(6) 0.0249(6) 0.0289(6) 0.0010(5) 0.0052(5) 0.0019(5)
C1 0.0249(6) 0.0243(7) 0.0276(7) -0.0036(5) 0.0103(5) -0.0094(5)
C2 0.0311(7) 0.0216(7) 0.0374(8) -0.0006(6) 0.0121(6) 0.0009(5)
C3 0.0304(7) 0.0293(7) 0.0290(7) -0.0045(6) 0.0045(6) -0.0097(6)
C4 0.0274(7) 0.0253(7) 0.0297(7) -0.0041(5) 0.0132(6) -0.0081(5)
C5 0.0452(9) 0.0293(8) 0.0278(7) -0.0067(6) 0.0152(6) -0.0096(6)
C6 0.0312(7) 0.0285(7) 0.0410(8) -0.0083(6) 0.0177(6) -0.0076(6)
C7 0.0338(7) 0.0241(7) 0.0218(6) -0.0053(5) 0.0083(5) -0.0053(6)
C8 0.0273(7) 0.0230(7) 0.0532(9) 0.0010(6) 0.0141(7) -0.0025(6)
C9 0.0278(7) 0.0353(8) 0.0392(8) 0.0037(7) -0.0001(6) -0.0067(6)
C10 0.0256(7) 0.0285(7) 0.0527(10) -0.0001(7) 0.0106(7) -0.0016(6)
C11 0.0510(9) 0.0253(7) 0.0345(8) 0.0051(6) 0.0146(7) -0.0006(7)
C20 0.0488(9) 0.0278(7) 0.0289(7) -0.0018(6) 0.0155(7) -0.0047(7)
C13 0.0259(7) 0.0287(8) 0.0422(9) -0.0070(6) 0.0007(6) -0.0017(6)
C14 0.0285(7) 0.0298(8) 0.0481(9) -0.0013(7) 0.0126(7) 0.0027(6)
C15 0.0441(9) 0.0419(9) 0.0313(8) 0.0074(7) 0.0040(7) 0.0093(7)
Li1 0.0279(11) 0.0225(11) 0.0261(11) 0.0001(9) 0.0081(9) -0.0002(9)

loop_
_atom_type_symbol
_atom_type_description
_atom_type_scat_dispersion_real
_atom_type_scat_dispersion_imag
_atom_type_scat_source
C C 0.0033 0.0016 'International Tables Vol C Tables 4.2.6.8 and 6.1.1.4'
H H 0.0000 0.0000 'International Tables Vol C Tables 4.2.6.8 and 6.1.1.4'
Li Li -0.0003 0.0001 'International Tables Vol C Tables 4.2.6.8 and 6.1.1.4'
N N 0.0061 0.0033 'International Tables Vol C Tables 4.2.6.8 and 6.1.1.4'
O O 0.0106 0.0060 'International Tables Vol C Tables 4.2.6.8 and 6.1.1.4'
F F 0.0171 0.0103 'International Tables Vol C Tables 4.2.6.8 and 6.1.1.4'

loop_
_geom_angle_atom_site_label_1
_geom_angle_atom_site_label_2
_geom_angle_atom_site_label_3
_geom_angle
_geom_angle_site_symmetry_1
_geom_angle_site_symmetry_3
C2 N1 C8 109.70(11) . .
C2 N1 C11 108.79(11) . .
C8 N1 C11 111.03(12) . .
C2 N1 Li1 113.52(10) . .
C8 N1 Li1 102.23(10) . .
C11 N1 Li1 111.45(11) . .
C20 O2 C7 59.36(9) . .
C20 O2 Li1 140.89(12) . 3_666
C7 O2 Li1 141.20(11) . 3_666
C15 N2 C14 109.08(12) . .
C15 N2 C13 110.58(12) . .
C14 N2 C13 110.24(12) . .
C15 N2 Li1 112.63(11) . .
C14 N2 Li1 113.04(11) . .
C13 N2 Li1 101.06(10) . .
C3 C1 C4 115.74(13) . .
C3 C1 C7 119.64(12) . .
C4 C1 C7 124.03(13) . .
N1 C2 H2A 109.5 . .
N1 C2 H2B 109.5 . .
H2A C2 H2B 109.5 . .
N1 C2 H2C 109.5 . .
H2A C2 H2C 109.5 . .
H2B C2 H2C 109.5 . .
C9 C3 C1 122.39(14) . .
C9 C3 H3 118.8 . .
C1 C3 H3 118.8 . .
C6 C4 C1 121.35(14) . .
C6 C4 C5 118.22(13) . .
C1 C4 C5 120.41(13) . .
F3 C5 F4 105.03(12) . .
F3 C5 F1 105.43(14) . .
F4 C5 F1 104.96(12) . .
F3 C5 C4 113.94(12) . .
F4 C5 C4 113.04(13) . .
F1 C5 C4 113.56(12) . .
C10 C6 C4 120.92(14) . .
C10 C6 H6 119.5 . .
C4 C6 H6 119.5 . .
C20 C7 C1 118.46(12) . .
C20 C7 O2 57.00(8) . .
C1 C7 O2 110.64(11) . .
C20 C7 Li1 127.47(12) . .
C1 C7 Li1 114.06(11) . .
O2 C7 Li1 105.38(10) . .
N1 C8 C13 111.24(12) . .
N1 C8 H8A 109.4 . .
C13 C8 H8A 109.4 . .
N1 C8 H8B 109.4 . .
C13 C8 H8B 109.4 . .
H8A C8 H8B 108.0 . .
C3 C9 C10 120.65(15) . .
C3 C9 H9 119.7 . .
C10 C9 H9 119.7 . .
C6 C10 C9 118.94(14) . .
C6 C10 H10 120.5 . .
C9 C10 H10 120.5 . .
N1 C11 H11A 109.5 . .
N1 C11 H11B 109.5 . .
H11A C11 H11B 109.5 . .
N1 C11 H11C 109.5 . .
H11A C11 H11C 109.5 . .
H11B C11 H11C 109.5 . .
O2 C20 C7 63.65(9) . .
O2 C20 H20A 117.4 . .
C7 C20 H20A 117.4 . .
O2 C20 H20B 117.4 . .
C7 C20 H20B 117.4 . .
H20A C20 H20B 114.5 . .
N2 C13 C8 111.33(12) . .
N2 C13 H13A 109.4 . .
C8 C13 H13A 109.4 . .
N2 C13 H13B 109.4 . .
C8 C13 H13B 109.4 . .
H13A C13 H13B 108.0 . .
N2 C14 H14A 109.5 . .
N2 C14 H14B 109.5 . .
H14A C14 H14B 109.5 . .
N2 C14 H14C 109.5 . .
H14A C14 H14C 109.5 . .
H14B C14 H14C 109.5 . .
N2 C15 H15A 109.5 . .
N2 C15 H15B 109.5 . .
H15A C15 H15B 109.5 . .
N2 C15 H15C 109.5 . .
H15A C15 H15C 109.5 . .
H15B C15 H15C 109.5 . .
O2 Li1 N2 105.56(11) 3_666 .
O2 Li1 N1 108.79(11) 3_666 .
N2 Li1 N1 86.36(9) . .
O2 Li1 C7 112.89(12) 3_666 .
N2 Li1 C7 123.27(12) . .
N1 Li1 C7 116.69(11) . .

loop_
_geom_bond_atom_site_label_1
_geom_bond_atom_site_label_2
_geom_bond_distance
_geom_bond_site_symmetry_2
F4 C5 1.3433(17) .
F1 C5 1.3436(19) .
N1 C2 1.4653(18) .
N1 C8 1.4657(19) .
N1 C11 1.4657(19) .
N1 Li1 2.165(3) .
O2 C20 1.4319(18) .
O2 C7 1.5300(16) .
O2 Li1 1.898(2) 3_666
F3 C5 1.3405(18) .
N2 C15 1.4583(19) .
N2 C14 1.4659(19) .
N2 C13 1.4731(19) .
N2 Li1 2.141(3) .
C1 C3 1.408(2) .
C1 C4 1.4143(19) .
C1 C7 1.471(2) .
C2 H2A 0.9800 .
C2 H2B 0.9800 .
C2 H2C 0.9800 .
C3 C9 1.377(2) .
C3 H3 0.9500 .
C4 C6 1.394(2) .
C4 C5 1.487(2) .
C6 C10 1.376(2) .
C6 H6 0.9500 .
C7 C20 1.469(2) .
C7 Li1 2.167(3) .
C8 C13 1.514(2) .
C8 H8A 0.9900 .
C8 H8B 0.9900 .
C9 C10 1.384(2) .
C9 H9 0.9500 .
C10 H10 0.9500 .
C11 H11A 0.9800 .
C11 H11B 0.9800 .
C11 H11C 0.9800 .
C20 H20A 0.9900 .
C20 H20B 0.9900 .
C13 H13A 0.9900 .
C13 H13B 0.9900 .
C14 H14A 0.9800 .
C14 H14B 0.9800 .
C14 H14C 0.9800 .
C15 H15A 0.9800 .
C15 H15B 0.9800 .
C15 H15C 0.9800 .
Li1 O2 1.898(2) 3_666

loop_
_geom_torsion_atom_site_label_1
_geom_torsion_atom_site_label_2
_geom_torsion_atom_site_label_3
_geom_torsion_atom_site_label_4
_geom_torsion
_geom_torsion_site_symmetry_1
C4 C1 C3 C9 -0.8(2) .
C7 C1 C3 C9 170.74(13) .
C3 C1 C4 C6 1.40(19) .
C7 C1 C4 C6 -169.75(13) .
C3 C1 C4 C5 -179.91(12) .
C7 C1 C4 C5 8.9(2) .
C6 C4 C5 F3 -119.82(15) .
C1 C4 C5 F3 61.46(18) .
C6 C4 C5 F4 0.00(18) .
C1 C4 C5 F4 -178.72(12) .
C6 C4 C5 F1 119.44(14) .
C1 C4 C5 F1 -59.28(17) .
C1 C4 C6 C10 -1.0(2) .
C5 C4 C6 C10 -179.68(13) .
C3 C1 C7 C20 110.50(15) .
C4 C1 C7 C20 -78.67(17) .
C3 C1 C7 O2 47.75(16) .
C4 C1 C7 O2 -141.42(12) .
C3 C1 C7 Li1 -70.84(15) .
C4 C1 C7 Li1 99.99(15) .
Li1 O2 C7 C20 134.64(19) 3_666
C20 O2 C7 C1 111.26(13) .
Li1 O2 C7 C1 -114.11(17) 3_666
C20 O2 C7 Li1 -125.00(13) .
Li1 O2 C7 Li1 9.6(2) 3_666
C2 N1 C8 C13 -81.41(14) .
C11 N1 C8 C13 158.31(12) .
Li1 N1 C8 C13 39.35(14) .
C1 C3 C9 C10 -0.2(2) .
C4 C6 C10 C9 -0.1(2) .
C3 C9 C10 C6 0.7(2) .
Li1 O2 C20 C7 -135.02(18) 3_666
C1 C7 C20 O2 -97.24(13) .
Li1 C7 C20 O2 84.30(14) .
C15 N2 C13 C8 164.99(12) .
C14 N2 C13 C8 -74.31(15) .
Li1 N2 C13 C8 45.51(14) .
N1 C8 C13 N2 -62.54(16) .
